data_4319694
loop_
_publ_author_name
'Reinhold Tacke'
'R\"udiger Bertermann'
'Olaf Dannappel'
'Ruth E. Neugebauer'
'Melanie P\"ulm'
'Reiner Willeke'

_publ_contact_author
;       Reinhold Tacke
    Institut f\"ur Anorganische Chemie
    Bayerische Julius-Maximilians-Universit\"at W\"urzburg
    Am Hubland
    D-97074 W\"urzburg
    Bundesrepublik Deutschland
;
_publ_contact_author_email r.tacke@mail.uni-wuerzburg.de
_publ_contact_author_fax '049 931 8884609'
_publ_contact_author_phone '049 931 8885250'
_publ_section_title
;
 Monocyclic Zwitterionic \l5Si-Silicates with an SiO2FC2 Framework:
 Syntheses and Structural Characterization in the Solid State and in
 Solution
;
_journal_name_full 'Inorganic Chemistry'
_journal_page_first 2520
_journal_page_last 2527
_journal_paper_doi 10.1021/ic0014484
_journal_volume 40
_journal_year 2001
_chemical_formula_moiety 'C11 H17 F N2 O2 Si'
_chemical_formula_sum 'C11 H17 F N2 O2 Si'
_chemical_formula_weight 256.36
_chemical_name_systematic
; 
 ? 
;
_space_group_IT_number 61
_symmetry_cell_setting orthorhombic
_symmetry_space_group_name_Hall '-P 2ac 2ab'
_symmetry_space_group_name_H-M 'P b c a'
_atom_sites_solution_hydrogens geom
_atom_sites_solution_primary direct
_atom_sites_solution_secondary difmap
_audit_creation_method SHELXL
_cell_angle_alpha 90.00
_cell_angle_beta 90.00
_cell_angle_gamma 90.00
_cell_formula_units_Z 8
_cell_length_a 10.967(2)
_cell_length_b 10.812(7)
_cell_length_c 22.5856(19)
_cell_measurement_reflns_used 25
_cell_measurement_temperature 173(2)
_cell_measurement_theta_max 12
_cell_measurement_theta_min 4
_cell_volume 2678.1(18)
_computing_cell_refinement 'Enraf-Nonius CAD4'
_computing_data_collection 'Enraf-Nonius CAD4'
_computing_molecular_graphics 'Siemens, SHELXTL-PLUS'
_computing_publication_material 'Siemens, SHELXTL-PLUS'
_computing_structure_refinement 'SHELXL-96 (Sheldrick, 1996)'
_computing_structure_solution 'SHELXS-96 (Sheldrick, 1990)'
_diffrn_ambient_temperature 173(2)
_diffrn_measurement_device 'Enraf-Nonius CAD4'
_diffrn_measurement_method Omega-Theta-Scans
_diffrn_radiation_monochromator graphite
_diffrn_radiation_source 'fine-focus sealed tube'
_diffrn_radiation_type MoK\a
_diffrn_radiation_wavelength 0.71073
_diffrn_reflns_av_R_equivalents 0.0186
_diffrn_reflns_av_sigmaI/netI 0.0228
_diffrn_reflns_limit_h_max 11
_diffrn_reflns_limit_h_min -2
_diffrn_reflns_limit_k_max 11
_diffrn_reflns_limit_k_min 0
_diffrn_reflns_limit_l_max 5
_diffrn_reflns_limit_l_min -24
_diffrn_reflns_number 2016
_diffrn_reflns_theta_max 22.87
_diffrn_reflns_theta_min 2.59
_diffrn_standards_interval_time 1h
_diffrn_standards_number 3
_exptl_absorpt_coefficient_mu 0.180
_exptl_crystal_colour colourless
_exptl_crystal_density_diffrn 1.272
_exptl_crystal_description blocks
_exptl_crystal_F_000 1088
_exptl_crystal_size_max 0.60
_exptl_crystal_size_mid 0.40
_exptl_crystal_size_min 0.40
_refine_diff_density_max 0.230
_refine_diff_density_min -0.207
_refine_diff_density_rms 0.039
_refine_ls_extinction_coef 0.0086(8)
_refine_ls_extinction_expression Fc^*^=kFc[1+0.001xFc^2^\l^3^/sin(2\q)]^-1/4^
_refine_ls_extinction_method SHELXL
_refine_ls_goodness_of_fit_all 1.019
_refine_ls_goodness_of_fit_obs 1.056
_refine_ls_hydrogen_treatment riding-model
_refine_ls_matrix_type full
_refine_ls_number_parameters 162
_refine_ls_number_reflns 1828
_refine_ls_number_restraints 0
_refine_ls_restrained_S_all 1.019
_refine_ls_restrained_S_obs 1.056
_refine_ls_R_factor_all 0.0458
_refine_ls_R_factor_obs 0.0316
_refine_ls_shift/esd_max 0.000
_refine_ls_shift/esd_mean 0.000
_refine_ls_structure_factor_coef Fsqd
_refine_ls_weighting_details 'w=1/[\s^2^(Fo^2^)+(0.0436P)^2^+1.3254P] where P=(Fo^2^+2Fc^2^)/3'
_refine_ls_weighting_scheme calc
_refine_ls_wR_factor_all 0.0846
_refine_ls_wR_factor_obs 0.0783
_reflns_number_observed 1490
_reflns_number_total 1828
_reflns_observed_criterion >2sigma(I)
_cod_data_source_file ic0014484_5.cif
_cod_data_source_block no13a
_cod_depositor_comments
;
The following automatic conversions were performed:

'_geom_angle_publ_flag' value 'Y' changed to 'y' according to the
built-in table from CIF Core dictionary named 'cif_core.dic' version
2.4.1 from 2010-06-29 (10 times).

'_geom_bond_publ_flag' value 'Y'
changed to 'y' according to the built-in table from CIF Core
dictionary named 'cif_core.dic' version 2.4.1 from 2010-06-29 (5
times).

Automatic conversion script
Id: cif_fix_values 1646 2011-03-28 12:23:43Z adriana 

The following automatic conversions were performed:

'_refine_ls_weighting_scheme' value 'calc
w=1/[\s^2^(Fo^2^)+(0.0436P)^2^+1.3254P] where P=(Fo^2^+2Fc^2^)/3' was
changed to 'calc'. New tag '_refine_ls_weighting_details' was
created. The value of the new tag was set to
'w=1/[\s^2^(Fo^2^)+(0.0436P)^2^+1.3254P] where P=(Fo^2^+2Fc^2^)/3'.

Automatic conversion script
Id: cif_fix_values 3143 2015-03-26 13:38:13Z robertas 
;
_cod_original_cell_volume 2678.2(18)
_cod_database_code 4319694

loop_
_symmetry_equiv_pos_as_xyz
'x, y, z'
'-x+1/2, -y, z+1/2'
'-x, y+1/2, -z+1/2'
'x+1/2, -y+1/2, -z'
'-x, -y, -z'
'x-1/2, y, -z-1/2'
'x, -y-1/2, z-1/2'
'-x-1/2, y-1/2, z'

loop_
_atom_site_aniso_label
_atom_site_aniso_U_11
_atom_site_aniso_U_22
_atom_site_aniso_U_33
_atom_site_aniso_U_23
_atom_site_aniso_U_13
_atom_site_aniso_U_12
Si 0.0289(4) 0.0245(3) 0.0249(3) 0.0034(2) -0.0015(2) -0.0022(2)
F 0.0411(7) 0.0244(6) 0.0294(6) 0.0040(5) -0.0043(5) 0.0033(5)
O1 0.0332(8) 0.0326(8) 0.0275(8) 0.0070(7) -0.0070(6) -0.0099(7)
N1 0.0353(11) 0.0227(10) 0.0267(10) 0.0018(8) -0.0043(8) -0.0070(8)
C1 0.0316(12) 0.0247(11) 0.0257(11) 0.0070(9) -0.0059(9) -0.0034(9)
O2 0.0365(9) 0.0256(8) 0.0272(8) 0.0020(6) -0.0053(6) -0.0052(6)
N2 0.0329(10) 0.0314(10) 0.0264(9) -0.0006(8) -0.0028(8) -0.0042(8)
C2 0.0380(14) 0.0548(16) 0.0403(14) 0.0039(12) 0.0037(11) 0.0013(12)
C3 0.0593(16) 0.0323(13) 0.0364(13) -0.0059(11) 0.0053(12) -0.0062(12)
C4 0.0360(13) 0.0414(14) 0.0436(14) 0.0037(11) -0.0159(11) -0.0079(11)
C10 0.0264(11) 0.0293(11) 0.0186(10) -0.0027(9) 0.0027(9) -0.0013(9)
C11 0.0257(11) 0.0381(13) 0.0196(10) -0.0020(9) 0.0043(9) 0.0051(9)
C12 0.0351(13) 0.0446(14) 0.0338(12) -0.0057(11) -0.0053(11) 0.0023(11)
C13 0.0420(15) 0.0745(19) 0.0398(15) -0.0039(14) -0.0151(12) 0.0051(14)
C14 0.0466(16) 0.086(2) 0.0398(14) 0.0195(15) -0.0102(13) 0.0137(15)
C15 0.0480(16) 0.0645(17) 0.0457(14) 0.0279(14) 0.0007(13) 0.0022(13)
C16 0.0331(13) 0.0495(14) 0.0319(12) 0.0096(11) 0.0022(10) -0.0014(11)

loop_
_atom_site_label
_atom_site_type_symbol
_atom_site_fract_x
_atom_site_fract_y
_atom_site_fract_z
_atom_site_U_iso_or_equiv
_atom_site_thermal_displace_type
_atom_site_occupancy
_atom_site_calc_flag
_atom_site_refinement_flags
_atom_site_disorder_group
Si Si 0.67408(5) 0.04720(5) 0.44875(2) 0.0261(2) Uani 1 d . .
F F 0.70102(10) -0.04611(10) 0.50702(5) 0.0317(3) Uani 1 d . .
O1 O 0.61710(12) 0.14273(12) 0.38681(6) 0.0311(4) Uani 1 d . .
N1 N 0.68343(16) 0.17818(16) 0.56119(7) 0.0282(4) Uani 1 d . .
H1 H 0.652(2) 0.107(2) 0.5746(10) 0.042(7) Uiso 1 d . .
C1 C 0.64726(19) 0.18799(18) 0.49719(8) 0.0273(5) Uani 1 d . .
H1A H 0.6921 0.2584 0.4796 0.033 Uiso 1 calc R .
H1B H 0.5593 0.2085 0.4955 0.033 Uiso 1 calc R .
O2 O 0.55848(13) -0.05080(12) 0.43047(6) 0.0297(4) Uani 1 d . .
N2 N 0.47965(15) -0.01137(16) 0.38393(7) 0.0302(4) Uani 1 d . .
C2 C 0.8276(2) 0.0267(2) 0.41487(10) 0.0444(6) Uani 1 d . .
H2A H 0.8491 0.1011 0.3924 0.067 Uiso 1 calc R .
H2B H 0.8263 -0.0449 0.3883 0.067 Uiso 1 calc R .
H2C H 0.8880 0.0132 0.4461 0.067 Uiso 1 calc R .
C3 C 0.6303(2) 0.2793(2) 0.59754(10) 0.0426(6) Uani 1 d . .
H3A H 0.6561 0.2695 0.6388 0.064 Uiso 1 calc R .
H3B H 0.5412 0.2757 0.5953 0.064 Uiso 1 calc R .
H3C H 0.6587 0.3593 0.5825 0.064 Uiso 1 calc R .
C4 C 0.8175(2) 0.1734(2) 0.56858(11) 0.0403(6) Uani 1 d . .
H4A H 0.8533 0.2519 0.5556 0.060 Uiso 1 calc R .
H4B H 0.8507 0.1056 0.5447 0.060 Uiso 1 calc R .
H4C H 0.8372 0.1594 0.6104 0.060 Uiso 1 calc R .
C10 C 0.51901(18) 0.09239(18) 0.36377(8) 0.0248(5) Uani 1 d . .
C11 C 0.45510(18) 0.1547(2) 0.31465(8) 0.0278(5) Uani 1 d . .
C12 C 0.3572(2) 0.0987(2) 0.28617(9) 0.0378(6) Uani 1 d . .
H12 H 0.3306 0.0192 0.2985 0.045 Uiso 1 calc R .
C13 C 0.2985(2) 0.1573(3) 0.24028(10) 0.0521(7) Uani 1 d . .
H13 H 0.2316 0.1183 0.2212 0.063 Uiso 1 calc R .
C14 C 0.3366(2) 0.2722(3) 0.22197(11) 0.0573(8) Uani 1 d . .
H14 H 0.2964 0.3120 0.1900 0.069 Uiso 1 calc R .
C15 C 0.4326(2) 0.3297(3) 0.24981(11) 0.0528(7) Uani 1 d . .
H15 H 0.4584 0.4094 0.2373 0.063 Uiso 1 calc R .
C16 C 0.49183(19) 0.2708(2) 0.29630(10) 0.0382(6) Uani 1 d . .
H16 H 0.5580 0.3105 0.3156 0.046 Uiso 1 calc R .

loop_
_atom_type_symbol
_atom_type_description
_atom_type_scat_dispersion_real
_atom_type_scat_dispersion_imag
_atom_type_scat_source
C C 0.0033 0.0016 'International Tables Vol C Tables 4.2.6.8 and 6.1.1.4'
H H 0.0000 0.0000 'International Tables Vol C Tables 4.2.6.8 and 6.1.1.4'
N N 0.0061 0.0033 'International Tables Vol C Tables 4.2.6.8 and 6.1.1.4'
O O 0.0106 0.0060 'International Tables Vol C Tables 4.2.6.8 and 6.1.1.4'
F F 0.0171 0.0103 'International Tables Vol C Tables 4.2.6.8 and 6.1.1.4'
Si Si 0.0817 0.0704 'International Tables Vol C Tables 4.2.6.8 and 6.1.1.4'

loop_
_geom_angle_atom_site_label_1
_geom_angle_atom_site_label_2
_geom_angle_atom_site_label_3
_geom_angle
_geom_angle_site_symmetry_1
_geom_angle_site_symmetry_3
_geom_angle_publ_flag
F Si O2 86.98(7) . . y
F Si O1 170.29(7) . . y
O2 Si O1 84.98(7) . . y
F Si C2 95.23(9) . . y
O2 Si C2 119.95(10) . . y
O1 Si C2 93.50(9) . . y
F Si C1 93.28(8) . . y
O2 Si C1 121.57(9) . . y
O1 Si C1 86.31(8) . . y
C2 Si C1 118.19(10) . . y
C10 O1 Si 110.20(12) . . ?
H1 N1 C4 108.3(15) . . ?
H1 N1 C3 107.1(14) . . ?
C4 N1 C3 110.67(18) . . ?
H1 N1 C1 106.5(14) . . ?
C4 N1 C1 111.90(17) . . ?
C3 N1 C1 112.09(16) . . ?
N1 C1 Si 117.20(13) . . ?
N2 O2 Si 116.35(11) . . ?
C10 N2 O2 108.57(16) . . ?
N2 C10 O1 119.77(18) . . ?
N2 C10 C11 120.38(19) . . ?
O1 C10 C11 119.85(18) . . ?
C16 C11 C12 118.8(2) . . ?
C16 C11 C10 120.14(19) . . ?
C12 C11 C10 121.0(2) . . ?
C13 C12 C11 120.6(2) . . ?
C14 C13 C12 120.1(2) . . ?
C13 C14 C15 120.2(2) . . ?
C14 C15 C16 119.8(2) . . ?
C11 C16 C15 120.5(2) . . ?

loop_
_geom_bond_atom_site_label_1
_geom_bond_atom_site_label_2
_geom_bond_distance
_geom_bond_site_symmetry_2
_geom_bond_publ_flag
Si F 1.6844(12) . y
Si O2 1.7030(15) . y
Si O1 1.8478(14) . y
Si C2 1.862(2) . y
Si C1 1.898(2) . y
O1 C10 1.313(2) . ?
N1 H1 0.90(2) . ?
N1 C4 1.480(3) . ?
N1 C3 1.486(3) . ?
N1 C1 1.503(2) . ?
O2 N2 1.426(2) . ?
N2 C10 1.285(3) . ?
C10 C11 1.475(3) . ?
C11 C16 1.381(3) . ?
C11 C12 1.391(3) . ?
C12 C13 1.375(3) . ?
C13 C14 1.374(4) . ?
C14 C15 1.375(4) . ?
C15 C16 1.389(3) . ?
